data_4505074
loop_
_publ_author_name
'Vangala, Venu R.'
'Mondal, Raju'
'Broder, Charlotte K.'
'Howard, Judith A. K.'
'Desiraju, Gautam R.'

_publ_section_title
;
 Dianiline-Diphenol Molecular Complexes Based on Supraminol Recognition
;
_journal_issue 1
_journal_name_full 'Crystal Growth &amp; Design'
_journal_page_first 99
_journal_paper_doi 10.1021/cg049967v
_journal_volume 5
_journal_year 2005
_chemical_formula_sum 'C24 H22 N2 O2 S2'
_chemical_formula_weight 434.56
_chemical_melting_point 399
_chemical_name_systematic
; 
 (4-(4-aminophenylsulfanyl)aniline).(4-(4-hydroxyphenylsulfanyl)phenol) 
;
_space_group_IT_number 19
_symmetry_cell_setting orthorhombic
_symmetry_space_group_name_Hall 'P 2ac 2ab'
_symmetry_space_group_name_H-M 'P 21 21 21'
_atom_sites_solution_hydrogens geom
_atom_sites_solution_primary direct
_atom_sites_solution_secondary difmap
_audit_creation_method SHELXL-97
_cell_angle_alpha 90.00
_cell_angle_beta 90.00
_cell_angle_gamma 90.00
_cell_formula_units_Z 4
_cell_length_a 9.9090(4)
_cell_length_b 10.2700(4)
_cell_length_c 22.0100(8)
_cell_measurement_reflns_used 9213
_cell_measurement_temperature 120(2)
_cell_measurement_theta_max 29.83
_cell_measurement_theta_min 2.19
_cell_volume 2239.86(15)
_computing_cell_refinement 'SMART-NT V5.0 (Bruker, 1998)'
_computing_data_collection 'SMART-NT V5.0 (Bruker, 1998)'
_computing_data_reduction 'SMART-NT V5.0 (Bruker, 1998)'
_computing_molecular_graphics 'Bruker SHELXTL'
_computing_publication_material 'Bruker SHELXTL'
_computing_structure_refinement 'SHELXL-97 (Sheldrick, 1997)'
_computing_structure_solution 'SHELXS-97 (Sheldrick, 1990)'
_diffrn_ambient_temperature 120(2)
_diffrn_detector_area_resol_mean 8
_diffrn_measured_fraction_theta_full 0.995
_diffrn_measured_fraction_theta_max 0.995
_diffrn_measurement_device_type 'Bruker SMART CCD 6K area detector'
_diffrn_measurement_method \w-scans
_diffrn_radiation_monochromator graphite
_diffrn_radiation_source 'fine-focus sealed tube'
_diffrn_radiation_type MoK\a
_diffrn_radiation_wavelength 0.71073
_diffrn_reflns_av_R_equivalents 0.1109
_diffrn_reflns_av_sigmaI/netI 0.0446
_diffrn_reflns_limit_h_max 13
_diffrn_reflns_limit_h_min -13
_diffrn_reflns_limit_k_max 14
_diffrn_reflns_limit_k_min -14
_diffrn_reflns_limit_l_max 30
_diffrn_reflns_limit_l_min -30
_diffrn_reflns_number 46859
_diffrn_reflns_theta_full 29.95
_diffrn_reflns_theta_max 29.95
_diffrn_reflns_theta_min 1.85
_diffrn_standards_decay_% 0
_exptl_absorpt_coefficient_mu 0.260
_exptl_absorpt_correction_type none
_exptl_crystal_colour 'light yellow'
_exptl_crystal_density_diffrn 1.289
_exptl_crystal_density_method 'not measured'
_exptl_crystal_description 'prism shaped'
_exptl_crystal_F_000 912
_exptl_crystal_size_max 0.42
_exptl_crystal_size_mid 0.24
_exptl_crystal_size_min 0.16
_refine_diff_density_max 0.503
_refine_diff_density_min -0.227
_refine_diff_density_rms 0.058
_refine_ls_abs_structure_details 'Flack H D (1983), Acta Cryst. A39, 876-881'
_refine_ls_abs_structure_Flack 0.34(4)
_refine_ls_extinction_method none
_refine_ls_goodness_of_fit_ref 1.042
_refine_ls_hydrogen_treatment refall
_refine_ls_matrix_type full
_refine_ls_number_parameters 360
_refine_ls_number_reflns 6408
_refine_ls_number_restraints 0
_refine_ls_restrained_S_all 1.042
_refine_ls_R_factor_all 0.0428
_refine_ls_R_factor_gt 0.0369
_refine_ls_shift/su_max 0.001
_refine_ls_shift/su_mean 0.000
_refine_ls_structure_factor_coef Fsqd
_refine_ls_weighting_details 'calc w=1/[\s^2^(Fo^2^)+(0.0640P)^2^+0.0000P] where P=(Fo^2^+2Fc^2^)/3'
_refine_ls_weighting_scheme calc
_refine_ls_wR_factor_gt 0.0936
_refine_ls_wR_factor_ref 0.0965
_reflns_number_gt 5751
_reflns_number_total 6408
_reflns_threshold_expression I>2\s(I)
_cod_data_source_file cg049967vsi20040616_041731.cif
_cod_data_source_block 4
_cod_depositor_comments
;
The following automatic conversions were performed:

'_symmetry_cell_setting' value 'Orthorhombic' changed to
'orthorhombic' according to
/home/saulius/struct/CIF-dictionaries/cif_core.dic dictionary named
'cif_core.dic' version 2.4.1 from 2010-06-29.

Automatic conversion script
Id: cif_fix_values 1715 2011-07-08 13:25:40Z adriana 
;
_cod_original_sg_symbol_H-M P2(1)2(1)2(1)
_cod_database_code 4505074

loop_
_symmetry_equiv_pos_as_xyz
'x, y, z'
'-x+1/2, -y, z+1/2'
'-x, y+1/2, -z+1/2'
'x+1/2, -y+1/2, -z'

loop_
_atom_site_label
_atom_site_type_symbol
_atom_site_fract_x
_atom_site_fract_y
_atom_site_fract_z
_atom_site_U_iso_or_equiv
_atom_site_adp_type
_atom_site_occupancy
_atom_site_symmetry_multiplicity
_atom_site_calc_flag
S1 S 0.32228(4) 1.32469(4) 0.336854(16) 0.02404(9) Uani 1 1 d
N1 N 0.31380(15) 0.90925(13) 0.52765(6) 0.0238(3) Uani 1 1 d
HB H 0.243(2) 0.915(2) 0.5511(9) 0.027(5) Uiso 1 1 d
HA H 0.381(2) 0.9092(19) 0.5515(9) 0.025(5) Uiso 1 1 d
N2 N 0.45045(14) 1.07445(15) 0.09757(6) 0.0268(3) Uani 1 1 d
HD H 0.502(2) 1.118(2) 0.0765(10) 0.035(6) Uiso 1 1 d
C13 C 0.31669(15) 1.00400(13) 0.48106(6) 0.0199(3) Uani 1 1 d
C14 C 0.19620(15) 1.04962(15) 0.45586(7) 0.0231(3) Uani 1 1 d
H14 H 0.106(2) 1.019(2) 0.4685(9) 0.032(5) Uiso 1 1 d
C15 C 0.19873(15) 1.14547(16) 0.41080(7) 0.0235(3) Uani 1 1 d
H15 H 0.1127(18) 1.178(2) 0.3926(9) 0.032(5) Uiso 1 1 d
C16 C 0.32151(15) 1.19472(14) 0.39008(6) 0.0214(3) Uani 1 1 d
C17 C 0.44233(15) 1.14656(16) 0.41396(7) 0.0254(3) Uani 1 1 d
H17 H 0.532(2) 1.179(2) 0.4008(9) 0.032(5) Uiso 1 1 d
C18 C 0.43969(15) 1.05118(16) 0.45893(7) 0.0262(3) Uani 1 1 d
H18 H 0.521(2) 1.017(2) 0.4744(9) 0.032(5) Uiso 1 1 d
C19 C 0.36025(14) 1.24488(15) 0.26722(6) 0.0197(3) Uani 1 1 d
C20 C 0.35820(15) 1.10920(14) 0.26018(7) 0.0222(3) Uani 1 1 d
H20 H 0.344(2) 1.058(2) 0.2922(8) 0.028(5) Uiso 1 1 d
C21 C 0.38898(15) 1.05409(15) 0.20425(7) 0.0229(3) Uani 1 1 d
H21 H 0.386(2) 0.954(2) 0.1995(9) 0.034(5) Uiso 1 1 d
C22 C 0.42189(13) 1.13216(15) 0.15441(6) 0.0214(3) Uani 1 1 d
C23 C 0.42002(14) 1.26761(15) 0.16147(7) 0.0227(3) Uani 1 1 d
H23 H 0.442(2) 1.318(2) 0.1285(9) 0.037(5) Uiso 1 1 d
C24 C 0.39011(14) 1.32329(16) 0.21730(7) 0.0230(3) Uani 1 1 d
H24 H 0.3884(18) 1.414(2) 0.2221(8) 0.024(5) Uiso 1 1 d
O1 O 0.30135(11) 0.67100(12) 0.47857(5) 0.0251(2) Uani 1 1 d
C1 C 0.31310(14) 0.57149(14) 0.52045(6) 0.0199(3) Uani 1 1 d
S2 S 0.33961(4) 0.21715(4) 0.645635(17) 0.02777(10) Uani 1 1 d
O2 O 0.42450(12) 0.36513(14) 0.90306(5) 0.0334(3) Uani 1 1 d
H1A H 0.352(3) 0.351(3) 0.9246(12) 0.069(8) Uiso 1 1 d
C2 C 0.29356(16) 0.44512(16) 0.49950(7) 0.0247(3) Uani 1 1 d
H2 H 0.2700(19) 0.429(2) 0.4607(9) 0.030(5) Uiso 1 1 d
C3 C 0.30165(16) 0.34058(15) 0.53939(7) 0.0250(3) Uani 1 1 d
C4 C 0.33142(14) 0.36022(14) 0.60060(6) 0.0203(3) Uani 1 1 d
C5 C 0.35302(15) 0.48707(15) 0.62120(6) 0.0229(3) Uani 1 1 d
H5 H 0.371(2) 0.501(2) 0.6625(9) 0.038(5) Uiso 1 1 d
C6 C 0.34451(16) 0.59201(15) 0.58109(6) 0.0231(3) Uani 1 1 d
H6 H 0.3617(18) 0.675(2) 0.5957(8) 0.028(4) Uiso 1 1 d
C7 C 0.40119(14) 0.33675(17) 0.84296(7) 0.0261(3) Uani 1 1 d
C8 C 0.27230(15) 0.31209(19) 0.82114(7) 0.0305(3) Uani 1 1 d
C9 C 0.25270(16) 0.28088(18) 0.76050(7) 0.0288(3) Uani 1 1 d
H9 H 0.161(2) 0.260(2) 0.7453(9) 0.032(5) Uiso 1 1 d
C10 C 0.36290(15) 0.27346(15) 0.72116(7) 0.0241(3) Uani 1 1 d
C11 C 0.49216(17) 0.2990(2) 0.74336(7) 0.0347(4) Uani 1 1 d
H11 H 0.571(2) 0.287(2) 0.7140(10) 0.051(6) Uiso 1 1 d
C12 C 0.51149(16) 0.3323(2) 0.80373(7) 0.0369(4) Uani 1 1 d
H3 H 0.2807(19) 0.256(2) 0.5243(9) 0.026(5) Uiso 1 1 d
H8 H 0.189(2) 0.315(2) 0.8517(11) 0.050(6) Uiso 1 1 d
HC H 0.493(3) 0.999(3) 0.1035(11) 0.057(7) Uiso 1 1 d
H12 H 0.605(2) 0.358(2) 0.8185(9) 0.042(6) Uiso 1 1 d
H1 H 0.305(3) 0.735(3) 0.4957(10) 0.041(6) Uiso 1 1 d

loop_
_atom_site_aniso_label
_atom_site_aniso_U_11
_atom_site_aniso_U_22
_atom_site_aniso_U_33
_atom_site_aniso_U_23
_atom_site_aniso_U_13
_atom_site_aniso_U_12
S1 0.03397(19) 0.01997(15) 0.01819(16) -0.00018(12) 0.00338(13) -0.00126(15)
N1 0.0256(6) 0.0256(6) 0.0203(6) 0.0025(5) -0.0013(5) 0.0013(5)
N2 0.0286(6) 0.0334(7) 0.0183(6) -0.0022(5) 0.0023(5) 0.0026(6)
C13 0.0259(7) 0.0182(6) 0.0157(6) -0.0022(5) 0.0002(5) 0.0001(5)
C14 0.0219(6) 0.0282(7) 0.0191(6) 0.0015(5) -0.0013(5) -0.0044(6)
C15 0.0224(6) 0.0286(7) 0.0196(7) 0.0020(5) -0.0034(5) -0.0019(6)
C16 0.0271(7) 0.0217(6) 0.0153(6) -0.0017(5) 0.0015(5) -0.0029(6)
C17 0.0214(7) 0.0283(8) 0.0265(8) 0.0012(6) 0.0048(6) 0.0000(6)
C18 0.0209(7) 0.0296(8) 0.0282(8) 0.0033(6) 0.0002(6) 0.0043(6)
C19 0.0182(6) 0.0247(7) 0.0161(6) -0.0005(5) -0.0004(5) -0.0001(5)
C20 0.0257(7) 0.0210(7) 0.0197(7) 0.0022(5) 0.0013(5) -0.0028(5)
C21 0.0247(7) 0.0228(7) 0.0214(7) -0.0002(5) -0.0010(5) -0.0001(6)
C22 0.0180(6) 0.0290(7) 0.0171(7) -0.0003(5) -0.0020(5) 0.0011(5)
C23 0.0229(6) 0.0270(7) 0.0184(7) 0.0049(6) 0.0005(5) 0.0011(6)
C24 0.0232(7) 0.0224(7) 0.0234(7) 0.0028(6) -0.0025(5) -0.0004(6)
O1 0.0350(6) 0.0215(5) 0.0187(5) 0.0022(4) -0.0017(4) 0.0028(5)
C1 0.0212(6) 0.0220(6) 0.0166(6) 0.0001(5) 0.0018(5) 0.0019(5)
S2 0.0411(2) 0.02268(17) 0.01952(16) 0.00208(13) 0.00151(15) -0.00177(15)
O2 0.0275(5) 0.0517(8) 0.0211(6) -0.0018(5) -0.0007(4) -0.0042(5)
C2 0.0331(8) 0.0254(7) 0.0154(6) -0.0044(5) -0.0011(6) 0.0018(6)
C3 0.0340(7) 0.0225(7) 0.0185(6) -0.0031(5) -0.0006(6) 0.0003(6)
C4 0.0198(6) 0.0230(6) 0.0181(6) 0.0013(5) 0.0027(5) 0.0012(5)
C5 0.0273(7) 0.0246(7) 0.0170(6) -0.0012(5) -0.0028(5) -0.0011(6)
C6 0.0298(7) 0.0213(6) 0.0182(6) -0.0027(5) -0.0006(6) -0.0013(6)
C7 0.0235(6) 0.0321(8) 0.0228(7) 0.0023(6) 0.0001(5) 0.0000(6)
C8 0.0230(7) 0.0432(10) 0.0253(7) -0.0078(7) 0.0037(6) -0.0009(7)
C9 0.0215(7) 0.0380(9) 0.0269(8) -0.0041(7) 0.0004(6) -0.0032(6)
C10 0.0273(7) 0.0255(7) 0.0193(6) 0.0038(5) 0.0014(5) -0.0005(6)
C11 0.0251(7) 0.0586(12) 0.0205(7) 0.0062(8) 0.0054(6) 0.0007(8)
C12 0.0207(7) 0.0663(12) 0.0236(8) 0.0068(8) -0.0017(6) -0.0024(8)

loop_
_atom_type_symbol
_atom_type_description
_atom_type_scat_dispersion_real
_atom_type_scat_dispersion_imag
_atom_type_scat_source
C C 0.0033 0.0016 'International Tables Vol C Tables 4.2.6.8 and 6.1.1.4'
H H 0.0000 0.0000 'International Tables Vol C Tables 4.2.6.8 and 6.1.1.4'
N N 0.0061 0.0033 'International Tables Vol C Tables 4.2.6.8 and 6.1.1.4'
O O 0.0106 0.0060 'International Tables Vol C Tables 4.2.6.8 and 6.1.1.4'
S S 0.1246 0.1234 'International Tables Vol C Tables 4.2.6.8 and 6.1.1.4'

loop_
_geom_angle_atom_site_label_1
_geom_angle_atom_site_label_2
_geom_angle_atom_site_label_3
_geom_angle
C16 S1 C19 102.89(7)
C13 N1 HB 113.5(13)
C13 N1 HA 115.7(14)
HB N1 HA 105.6(17)
C22 N2 HD 113.3(16)
C22 N2 HC 109.3(16)
HD N2 HC 105(2)
C14 C13 C18 119.34(12)
C14 C13 N1 120.09(13)
C18 C13 N1 120.56(13)
C13 C14 C15 120.17(13)
C13 C14 H14 123.5(12)
C15 C14 H14 116.3(12)
C16 C15 C14 120.22(13)
C16 C15 H15 119.4(11)
C14 C15 H15 120.4(11)
C15 C16 C17 119.73(13)
C15 C16 S1 119.48(11)
C17 C16 S1 120.68(11)
C18 C17 C16 120.00(13)
C18 C17 H17 117.5(12)
C16 C17 H17 122.5(12)
C17 C18 C13 120.48(13)
C17 C18 H18 120.2(13)
C13 C18 H18 119.3(13)
C24 C19 C20 119.34(14)
C24 C19 S1 117.26(12)
C20 C19 S1 123.38(12)
C21 C20 C19 119.99(14)
C21 C20 H20 119.5(13)
C19 C20 H20 120.3(13)
C20 C21 C22 120.88(14)
C20 C21 H21 119.3(11)
C22 C21 H21 119.8(11)
C21 C22 C23 118.68(14)
C21 C22 N2 120.08(14)
C23 C22 N2 121.19(14)
C24 C23 C22 120.72(14)
C24 C23 H23 121.1(13)
C22 C23 H23 118.1(13)
C23 C24 C19 120.36(15)
C23 C24 H24 120.9(11)
C19 C24 H24 118.8(11)
C1 O1 H1 107.8(18)
O1 C1 C6 123.29(13)
O1 C1 C2 117.22(13)
C6 C1 C2 119.49(13)
C4 S2 C10 105.03(7)
C7 O2 H1A 110.5(18)
C3 C2 C1 120.24(14)
C3 C2 H2 118.4(14)
C1 C2 H2 121.2(14)
C2 C3 C4 120.75(14)
C2 C3 H3 118.2(12)
C4 C3 H3 120.9(12)
C3 C4 C5 118.78(13)
C3 C4 S2 115.46(11)
C5 C4 S2 125.76(11)
C6 C5 C4 120.40(13)
C6 C5 H5 120.8(14)
C4 C5 H5 118.8(14)
C1 C6 C5 120.33(14)
C1 C6 H6 121.1(12)
C5 C6 H6 118.6(12)
O2 C7 C8 121.77(13)
O2 C7 C12 118.14(14)
C8 C7 C12 120.09(14)
C9 C8 C7 120.28(14)
C9 C8 H8 120.5(12)
C7 C8 H8 119.2(12)
C8 C9 C10 120.01(14)
C8 C9 H9 120.2(12)
C10 C9 H9 119.8(12)
C9 C10 C11 119.38(14)
C9 C10 S2 119.80(12)
C11 C10 S2 120.55(12)
C12 C11 C10 120.60(15)
C12 C11 H11 122.3(13)
C10 C11 H11 117.0(13)
C11 C12 C7 119.60(15)
C11 C12 H12 119.8(12)
C7 C12 H12 120.6(12)

loop_
_geom_bond_atom_site_label_1
_geom_bond_atom_site_label_2
_geom_bond_distance
S1 C16 1.7760(14)
S1 C19 1.7782(15)
N1 C13 1.4139(19)
N1 HB 0.88(2)
N1 HA 0.85(2)
N2 C22 1.4130(19)
N2 HD 0.82(2)
N2 HC 0.89(3)
C13 C14 1.397(2)
C13 C18 1.399(2)
C14 C15 1.397(2)
C14 H14 0.98(2)
C15 C16 1.394(2)
C15 H15 1.000(19)
C16 C17 1.398(2)
C17 C18 1.393(2)
C17 H17 1.00(2)
C18 H18 0.94(2)
C19 C24 1.394(2)
C19 C20 1.402(2)
C20 C21 1.389(2)
C20 H20 0.89(2)
C21 C22 1.398(2)
C21 H21 1.03(2)
C22 C23 1.400(2)
C23 C24 1.387(2)
C23 H23 0.92(2)
C24 H24 0.94(2)
O1 C1 1.3812(17)
O1 H1 0.76(3)
C1 C6 1.387(2)
C1 C2 1.391(2)
S2 C4 1.7742(15)
S2 C10 1.7751(16)
O2 C7 1.3739(19)
O2 H1A 0.87(3)
C2 C3 1.389(2)
C2 H2 0.90(2)
C3 C4 1.394(2)
C3 H3 0.96(2)
C4 C5 1.396(2)
C5 C6 1.396(2)
C5 H5 0.94(2)
C6 H6 0.92(2)
C7 C8 1.388(2)
C7 C12 1.394(2)
C8 C9 1.386(2)
C8 H8 1.06(2)
C9 C10 1.396(2)
C9 H9 0.99(2)
C10 C11 1.396(2)
C11 C12 1.385(2)
C11 H11 1.02(2)
C12 H12 1.01(2)

loop_
_cod_related_entry_id
_cod_related_entry_database
_cod_related_entry_code
1 ChemSpider 30661490
